data_4112557
loop_
_publ_author_name
'Claire Fave'
'Muriel Hissler'
'Tam\'as K\'arp\'ati'
'Jo\"elle Rault-Berthelot'
'Val\'erie Deborde'
'Loic Toupet'
'L\'aszl\'o Nyul\'aszi'
'R\'egis R\'eau'

_publ_section_title
;
 Connecting \p-Chromophores by \s-P-P Bonds: New Type of Assemblies
 Exhibiting \s-\p-Conjugation
;
_journal_name_full 'Journal of the American Chemical Society'
_journal_page_first 6058
_journal_page_last 6063
_journal_paper_doi 10.1021/ja0317067
_journal_volume 126
_journal_year 2004
_chemical_formula_sum 'C32 H28 P2 S4'
_chemical_formula_weight 602.72
_chemical_name_systematic
;
 ?
;
_space_group_IT_number 2
_symmetry_cell_setting triclinic
_symmetry_space_group_name_Hall '-P 1'
_symmetry_space_group_name_H-M 'P -1'
_atom_sites_solution_hydrogens geom
_atom_sites_solution_primary direct
_atom_sites_solution_secondary difmap
_audit_creation_method SHELXL-97
_cell_angle_alpha 94.111(2)
_cell_angle_beta 91.262(2)
_cell_angle_gamma 113.140(2)
_cell_formula_units_Z 4
_cell_length_a 10.8103(4)
_cell_length_b 13.6510(5)
_cell_length_c 20.8737(10)
_cell_measurement_temperature 293(2)
_cell_volume 2821.0(2)
_computing_structure_refinement 'SHELXL-97 (Sheldrick, 1997)'
_computing_structure_solution 'SHELXS-97 (Sheldrick, 1990)'
_diffrn_ambient_temperature 293(2)
_diffrn_measured_fraction_theta_full 0.840
_diffrn_measured_fraction_theta_max 0.840
_diffrn_radiation_monochromator graphite
_diffrn_radiation_source 'fine-focus sealed tube'
_diffrn_radiation_type MoK\a
_diffrn_radiation_wavelength 0.71069
_diffrn_reflns_av_R_equivalents 0.0000
_diffrn_reflns_av_sigmaI/netI 0.0814
_diffrn_reflns_limit_h_max 14
_diffrn_reflns_limit_h_min 0
_diffrn_reflns_limit_k_max 16
_diffrn_reflns_limit_k_min -17
_diffrn_reflns_limit_l_max 27
_diffrn_reflns_limit_l_min -27
_diffrn_reflns_number 10882
_diffrn_reflns_theta_full 27.50
_diffrn_reflns_theta_max 27.50
_diffrn_reflns_theta_min 2.66
_exptl_absorpt_coefficient_mu 0.473
_exptl_crystal_colour red
_exptl_crystal_density_diffrn 1.419
_exptl_crystal_description block
_exptl_crystal_F_000 1256
_exptl_crystal_size_max 0.12
_exptl_crystal_size_mid 0.08
_exptl_crystal_size_min 0.06
_refine_diff_density_max 1.291
_refine_diff_density_min -0.423
_refine_diff_density_rms 0.072
_refine_ls_extinction_coef 0.0004(10)
_refine_ls_extinction_expression Fc^*^=kFc[1+0.001xFc^2^\l^3^/sin(2\q)]^-1/4^
_refine_ls_extinction_method SHELXL
_refine_ls_goodness_of_fit_ref 1.015
_refine_ls_hydrogen_treatment mixed
_refine_ls_matrix_type full
_refine_ls_number_parameters 686
_refine_ls_number_reflns 10882
_refine_ls_number_restraints 0
_refine_ls_restrained_S_all 1.015
_refine_ls_R_factor_all 0.1284
_refine_ls_R_factor_gt 0.0710
_refine_ls_shift/su_max 0.009
_refine_ls_shift/su_mean 0.000
_refine_ls_structure_factor_coef Fsqd
_refine_ls_weighting_details 'calc w=1/[\s^2^(Fo^2^)+(0.1104P)^2^+3.2154P] where P=(Fo^2^+2Fc^2^)/3'
_refine_ls_weighting_scheme calc
_refine_ls_wR_factor_gt 0.1848
_refine_ls_wR_factor_ref 0.2272
_reflns_number_gt 6545
_reflns_number_total 10882
_reflns_threshold_expression >2sigma(I)
_cod_data_source_file ja0317067si20031215_034235.cif
_cod_data_source_block cl
_cod_database_code 4112557

loop_
_symmetry_equiv_pos_as_xyz
'x, y, z'
'-x, -y, -z'

loop_
_atom_site_label
_atom_site_type_symbol
_atom_site_fract_x
_atom_site_fract_y
_atom_site_fract_z
_atom_site_U_iso_or_equiv
_atom_site_adp_type
_atom_site_occupancy
_atom_site_symmetry_multiplicity
_atom_site_calc_flag
_atom_site_refinement_flags
S1 S 0.8626(2) 0.03972(15) 0.47410(8) 0.0769(5) Uani 1 1 d .
S2 S 0.31356(18) 0.05334(15) 0.69943(8) 0.0736(5) Uani 1 1 d .
S21 S 0.8714(2) 0.47193(15) 0.56485(9) 0.0875(6) Uani 1 1 d .
S22 S 0.88190(18) -0.05552(13) 0.70482(8) 0.0702(4) Uani 1 1 d .
S41 S 1.13285(18) 0.64769(13) 0.72946(9) 0.0778(5) Uani 1 1 d .
S42 S 1.27265(16) 0.20878(13) 0.91403(8) 0.0664(4) Uani 1 1 d .
S61 S 1.40292(15) 0.59461(12) 0.98392(8) 0.0662(4) Uani 1 1 d .
S62 S 0.68959(17) 0.09178(12) 0.95895(8) 0.0689(4) Uani 1 1 d .
P1 P 0.56350(13) 0.08690(10) 0.60302(6) 0.0424(3) Uani 1 1 d .
P21 P 0.71313(13) 0.18873(9) 0.68026(6) 0.0415(3) Uani 1 1 d .
P41 P 1.00757(12) 0.33650(9) 0.81620(5) 0.0374(3) Uani 1 1 d .
P61 P 0.97460(12) 0.41276(9) 0.90852(5) 0.0375(3) Uani 1 1 d .
C1 C 0.6525(5) 0.0219(4) 0.5561(2) 0.0430(11) Uani 1 1 d .
C2 C 0.6135(5) -0.0813(4) 0.5705(2) 0.0449(11) Uani 1 1 d .
C3 C 0.6584(7) -0.1633(4) 0.5366(3) 0.0606(14) Uani 1 1 d .
H3A H 0.6278 -0.1744 0.4916 0.073 Uiso 1 1 calc R
H3B H 0.7561 -0.1348 0.5386 0.073 Uiso 1 1 calc R
C4 C 0.6061(9) -0.2702(5) 0.5652(4) 0.100(3) Uani 1 1 d .
H4A H 0.6060 -0.3243 0.5324 0.120 Uiso 1 1 calc R
H4B H 0.6689 -0.2670 0.5999 0.120 Uiso 1 1 calc R
C5 C 0.4753(9) -0.3041(5) 0.5893(4) 0.092(2) Uani 1 1 d .
H5A H 0.4543 -0.3718 0.6076 0.110 Uiso 1 1 calc R
H5B H 0.4101 -0.3158 0.5539 0.110 Uiso 1 1 calc R
C6 C 0.4617(6) -0.2237(4) 0.6405(3) 0.0594(14) Uani 1 1 d .
H6A H 0.3672 -0.2440 0.6486 0.071 Uiso 1 1 calc R
H6B H 0.5081 -0.2262 0.6802 0.071 Uiso 1 1 calc R
C7 C 0.5180(5) -0.1117(4) 0.6211(2) 0.0456(11) Uani 1 1 d .
C8 C 0.4854(5) -0.0306(4) 0.6459(2) 0.0410(10) Uani 1 1 d .
C9 C 0.3925(5) -0.0338(4) 0.6968(2) 0.0462(11) Uani 1 1 d .
C10 C 0.3564(5) -0.0985(4) 0.7497(2) 0.0460(11) Uani 1 1 d .
H10 H 0.3865 -0.1519 0.7575 0.055 Uiso 1 1 calc R
C11 C 0.2684(6) -0.0698(5) 0.7883(3) 0.0671(16) Uani 1 1 d .
H11 H 0.2357 -0.1021 0.8256 0.080 Uiso 1 1 calc R
C12 C 0.2362(6) 0.0064(5) 0.7672(3) 0.0694(17) Uani 1 1 d .
H12 H 0.1774 0.0317 0.7875 0.083 Uiso 1 1 calc R
C13 C 0.7434(5) 0.0798(4) 0.5082(2) 0.0474(11) Uani 1 1 d .
C14 C 0.7552(6) 0.1742(4) 0.4857(2) 0.0536(13) Uani 1 1 d .
H14 H 0.6996 0.2090 0.4979 0.064 Uiso 1 1 calc R
C15 C 0.8575(7) 0.2147(5) 0.4427(3) 0.0663(16) Uani 1 1 d .
H15 H 0.8775 0.2785 0.4238 0.080 Uiso 1 1 calc R
C16 C 0.9240(7) 0.1492(6) 0.4320(3) 0.0781(18) Uani 1 1 d .
H16 H 0.9948 0.1627 0.4049 0.094 Uiso 1 1 calc R
C21 C 0.8223(5) 0.2911(4) 0.6330(2) 0.0433(11) Uani 1 1 d .
C22 C 0.9433(5) 0.2813(4) 0.6271(2) 0.0443(11) Uani 1 1 d .
C23 C 1.0629(6) 0.3571(4) 0.5954(3) 0.0595(14) Uani 1 1 d .
H23A H 1.0984 0.4255 0.6209 0.071 Uiso 1 1 calc R
H23B H 1.0338 0.3683 0.5533 0.071 Uiso 1 1 calc R
C24 C 1.1747(8) 0.3160(8) 0.5880(5) 0.112(3) Uani 1 1 d .
H24A H 1.1579 0.2740 0.5468 0.134 Uiso 1 1 calc R
H24B H 1.2588 0.3775 0.5858 0.134 Uiso 1 1 calc R
C25 C 1.1932(8) 0.2563(7) 0.6332(6) 0.119(3) Uani 1 1 d .
H25A H 1.2353 0.3040 0.6713 0.143 Uiso 1 1 calc R
H25B H 1.2572 0.2277 0.6176 0.143 Uiso 1 1 calc R
C26 C 1.0763(5) 0.1671(4) 0.6531(3) 0.0547(13) Uani 1 1 d .
H26A H 1.0974 0.1504 0.6952 0.066 Uiso 1 1 calc R
H26B H 1.0592 0.1047 0.6233 0.066 Uiso 1 1 calc R
C27 C 0.9491(5) 0.1891(4) 0.6557(2) 0.0419(10) Uani 1 1 d .
C28 C 0.8345(5) 0.1288(4) 0.6843(2) 0.0419(10) Uani 1 1 d .
C29 C 0.8072(5) 0.0339(4) 0.7188(2) 0.0457(11) Uani 1 1 d .
C30 C 0.7181(6) 0.0009(4) 0.7677(3) 0.0563(13) Uani 1 1 d .
H30 H 0.6673 0.0381 0.7831 0.068 Uiso 1 1 calc R
C31 C 0.7128(7) -0.0942(5) 0.7912(3) 0.0731(17) Uani 1 1 d .
H31 H 0.6584 -0.1263 0.8240 0.088 Uiso 1 1 calc R
C32 C 0.7941(7) -0.1347(5) 0.7618(3) 0.0763(18) Uani 1 1 d .
H32 H 0.8015 -0.1978 0.7714 0.092 Uiso 1 1 calc R
C33 C 0.7771(6) 0.3705(4) 0.6094(2) 0.0508(12) Uani 1 1 d .
C34 C 0.6451(6) 0.3724(4) 0.6203(2) 0.0546(13) Uani 1 1 d .
H34 H 0.5778 0.3251 0.6432 0.066 Uiso 1 1 calc R
C35 C 0.6381(8) 0.4623(5) 0.5888(3) 0.0739(18) Uani 1 1 d .
H35 H 0.5623 0.4787 0.5889 0.089 Uiso 1 1 calc R
C36 C 0.7509(8) 0.5197(5) 0.5595(3) 0.082(2) Uani 1 1 d .
H36 H 0.7606 0.5798 0.5384 0.098 Uiso 1 1 calc R
C41 C 1.1561(5) 0.3125(3) 0.8358(2) 0.0390(10) Uani 1 1 d .
C42 C 1.2673(5) 0.3868(4) 0.8128(2) 0.0426(10) Uani 1 1 d .
C43 C 1.4084(6) 0.3880(5) 0.8185(3) 0.0648(15) Uani 1 1 d .
H43A H 1.4399 0.4017 0.8634 0.078 Uiso 1 1 calc R
H43B H 1.4052 0.3182 0.8031 0.078 Uiso 1 1 calc R
C44 C 1.5045(8) 0.4701(8) 0.7813(6) 0.142(4) Uani 1 1 d .
H44A H 1.5894 0.4982 0.8066 0.171 Uiso 1 1 calc R
H44B H 1.5183 0.4321 0.7429 0.171 Uiso 1 1 calc R
C45 C 1.4872(8) 0.5542(8) 0.7618(7) 0.161(6) Uani 1 1 d .
H45A H 1.5313 0.5693 0.7215 0.194 Uiso 1 1 calc R
H45B H 1.5376 0.6141 0.7927 0.194 Uiso 1 1 calc R
C46 C 1.3534(5) 0.5568(5) 0.7514(3) 0.0605(14) Uani 1 1 d .
H46A H 1.3330 0.5515 0.7055 0.073 Uiso 1 1 calc R
H46B H 1.3566 0.6253 0.7694 0.073 Uiso 1 1 calc R
C47 C 1.2404(5) 0.4687(4) 0.7807(2) 0.0441(11) Uani 1 1 d .
C48 C 1.1095(5) 0.4563(3) 0.7801(2) 0.0395(10) Uani 1 1 d .
C49 C 1.0456(5) 0.5237(4) 0.7556(2) 0.0435(10) Uani 1 1 d .
C50 C 0.9013(5) 0.4993(3) 0.7543(2) 0.0426(11) Uani 1 1 d .
H50 H 0.8343 0.4374 0.7668 0.051 Uiso 1 1 calc R
C51 C 0.8814(6) 0.5891(5) 0.7298(3) 0.0604(14) Uani 1 1 d .
H51 H 0.7963 0.5900 0.7243 0.072 Uiso 1 1 calc R
C52 C 0.9917(7) 0.6696(5) 0.7158(3) 0.0656(15) Uani 1 1 d .
H52 H 0.9915 0.7316 0.7000 0.079 Uiso 1 1 calc R
C53 C 1.1428(5) 0.2183(4) 0.8697(2) 0.0438(11) Uani 1 1 d .
C54 C 1.0238(5) 0.1266(3) 0.8732(2) 0.0421(10) Uani 1 1 d .
H54 H 0.9416 0.1148 0.8525 0.050 Uiso 1 1 calc R
C55 C 1.0467(7) 0.0548(5) 0.9126(3) 0.0663(15) Uani 1 1 d .
H55 H 0.9790 -0.0098 0.9210 0.080 Uiso 1 1 calc R
C56 C 1.1721(7) 0.0868(5) 0.9368(3) 0.0718(17) Uani 1 1 d .
H56 H 1.2017 0.0472 0.9630 0.086 Uiso 1 1 calc R
C61 C 1.1312(5) 0.4534(3) 0.9571(2) 0.0391(10) Uani 1 1 d .
C62 C 1.1172(5) 0.3838(4) 1.0025(2) 0.0407(10) Uani 1 1 d .
C63 C 1.2222(5) 0.3957(4) 1.0547(2) 0.0537(13) Uani 1 1 d .
H63A H 1.2339 0.4574 1.0841 0.064 Uiso 1 1 calc R
H63B H 1.3075 0.4091 1.0353 0.064 Uiso 1 1 calc R
C64 C 1.1859(7) 0.2969(5) 1.0929(3) 0.0720(17) Uani 1 1 d .
H64A H 1.2046 0.2421 1.0679 0.086 Uiso 1 1 calc R
H64B H 1.2422 0.3161 1.1324 0.086 Uiso 1 1 calc R
C65 C 1.0422(6) 0.2529(5) 1.1088(3) 0.0632(15) Uani 1 1 d .
H65A H 1.0223 0.3080 1.1327 0.076 Uiso 1 1 calc R
H65B H 1.0256 0.1945 1.1358 0.076 Uiso 1 1 calc R
C66 C 0.9516(5) 0.2133(4) 1.0488(2) 0.0488(11) Uani 1 1 d .
H66A H 0.8591 0.1945 1.0601 0.059 Uiso 1 1 calc R
H66B H 0.9590 0.1490 1.0297 0.059 Uiso 1 1 calc R
C67 C 0.9851(5) 0.2949(3) 0.9997(2) 0.0393(10) Uani 1 1 d .
C68 C 0.8993(5) 0.2937(3) 0.95056(19) 0.0375(9) Uani 1 1 d .
C69 C 0.7643(5) 0.2171(4) 0.9315(2) 0.0409(10) Uani 1 1 d .
C70 C 0.6740(5) 0.2326(4) 0.8853(2) 0.0469(11) Uani 1 1 d .
H70 H 0.6917 0.2946 0.8648 0.056 Uiso 1 1 calc R
C71 C 0.5530(6) 0.1376(5) 0.8759(3) 0.0636(15) Uani 1 1 d .
H71 H 0.4834 0.1309 0.8467 0.076 Uiso 1 1 calc R
C72 C 0.5474(6) 0.0595(5) 0.9122(3) 0.0690(16) Uani 1 1 d .
H72 H 0.4735 -0.0054 0.9118 0.083 Uiso 1 1 calc R
C73 C 1.2429(5) 0.5525(3) 0.9470(2) 0.0411(10) Uani 1 1 d .
C74 C 1.2405(5) 0.6292(4) 0.9077(2) 0.0485(11) Uani 1 1 d .
H74 H 1.1637 0.6229 0.8838 0.058 Uiso 1 1 calc R
C75 C 1.3639(6) 0.7171(4) 0.9069(3) 0.0609(14) Uani 1 1 d .
H75 H 1.3779 0.7741 0.8821 0.073 Uiso 1 1 calc R
C76 C 1.4607(6) 0.7093(4) 0.9465(3) 0.0689(16) Uani 1 1 d .
H76 H 1.5482 0.7609 0.9524 0.083 Uiso 1 1 calc R

loop_
_atom_site_aniso_label
_atom_site_aniso_U_11
_atom_site_aniso_U_22
_atom_site_aniso_U_33
_atom_site_aniso_U_23
_atom_site_aniso_U_13
_atom_site_aniso_U_12
S1 0.0847(13) 0.0918(11) 0.0744(10) 0.0205(9) 0.0366(9) 0.0525(10)
S2 0.0738(11) 0.0919(11) 0.0760(10) 0.0115(9) 0.0151(8) 0.0539(10)
S21 0.1125(16) 0.0799(11) 0.0949(12) 0.0412(10) 0.0445(11) 0.0570(11)
S22 0.0783(11) 0.0684(9) 0.0828(10) 0.0232(8) 0.0166(8) 0.0461(9)
S41 0.0714(11) 0.0648(9) 0.1020(12) 0.0403(9) 0.0242(9) 0.0257(8)
S42 0.0624(10) 0.0702(9) 0.0750(9) 0.0146(8) -0.0046(8) 0.0342(8)
S61 0.0418(8) 0.0631(8) 0.0848(10) 0.0155(8) -0.0091(7) 0.0102(7)
S62 0.0601(10) 0.0582(8) 0.0766(10) 0.0196(7) 0.0042(8) 0.0086(7)
P1 0.0423(7) 0.0445(6) 0.0452(6) 0.0059(5) 0.0050(5) 0.0219(6)
P21 0.0431(7) 0.0423(6) 0.0441(6) 0.0061(5) 0.0077(5) 0.0216(5)
P41 0.0350(6) 0.0386(6) 0.0377(6) 0.0072(5) 0.0066(5) 0.0127(5)
P61 0.0346(6) 0.0415(6) 0.0376(6) 0.0070(5) 0.0051(5) 0.0154(5)
C1 0.047(3) 0.051(3) 0.036(2) 0.004(2) 0.002(2) 0.025(2)
C2 0.050(3) 0.047(3) 0.044(2) 0.004(2) 0.006(2) 0.025(2)
C3 0.078(4) 0.062(3) 0.059(3) 0.005(3) 0.020(3) 0.045(3)
C4 0.135(7) 0.059(4) 0.127(6) 0.026(4) 0.064(6) 0.055(4)
C5 0.136(7) 0.058(4) 0.092(5) 0.013(3) 0.042(5) 0.048(4)
C6 0.072(4) 0.045(3) 0.067(3) 0.015(2) 0.017(3) 0.027(3)
C7 0.047(3) 0.044(2) 0.050(3) 0.007(2) 0.004(2) 0.023(2)
C8 0.036(3) 0.042(2) 0.045(2) 0.003(2) -0.001(2) 0.016(2)
C9 0.038(3) 0.049(3) 0.050(3) -0.002(2) 0.005(2) 0.016(2)
C10 0.041(3) 0.042(2) 0.053(3) 0.005(2) 0.015(2) 0.013(2)
C11 0.052(4) 0.070(4) 0.063(3) 0.004(3) 0.016(3) 0.007(3)
C12 0.045(3) 0.095(4) 0.070(4) -0.012(3) 0.010(3) 0.032(3)
C13 0.052(3) 0.056(3) 0.037(2) 0.002(2) 0.005(2) 0.024(2)
C14 0.064(4) 0.056(3) 0.045(3) 0.010(2) 0.008(2) 0.027(3)
C15 0.078(4) 0.065(3) 0.048(3) 0.017(3) 0.014(3) 0.017(3)
C16 0.076(5) 0.099(5) 0.059(3) 0.025(3) 0.033(3) 0.030(4)
C21 0.047(3) 0.042(2) 0.043(2) -0.001(2) 0.007(2) 0.021(2)
C22 0.047(3) 0.047(2) 0.039(2) 0.005(2) 0.009(2) 0.018(2)
C23 0.054(3) 0.058(3) 0.064(3) 0.016(3) 0.015(3) 0.017(3)
C24 0.057(4) 0.156(8) 0.148(7) 0.094(7) 0.051(5) 0.054(5)
C25 0.067(5) 0.107(6) 0.209(10) 0.076(7) 0.057(6) 0.049(5)
C26 0.044(3) 0.068(3) 0.061(3) 0.014(3) 0.011(2) 0.030(3)
C27 0.040(3) 0.048(2) 0.040(2) 0.000(2) 0.001(2) 0.020(2)
C28 0.039(3) 0.050(3) 0.040(2) 0.007(2) 0.0049(19) 0.020(2)
C29 0.044(3) 0.048(3) 0.049(3) 0.008(2) 0.000(2) 0.023(2)
C30 0.047(3) 0.066(3) 0.060(3) 0.025(3) 0.009(2) 0.023(3)
C31 0.069(4) 0.079(4) 0.070(4) 0.032(3) 0.010(3) 0.024(3)
C32 0.081(5) 0.063(4) 0.090(4) 0.033(3) -0.002(4) 0.031(3)
C33 0.060(3) 0.043(3) 0.053(3) 0.007(2) 0.009(2) 0.024(2)
C34 0.076(4) 0.044(3) 0.060(3) 0.013(2) 0.002(3) 0.040(3)
C35 0.092(5) 0.077(4) 0.076(4) 0.008(3) 0.008(4) 0.059(4)
C36 0.120(6) 0.078(4) 0.080(4) 0.037(4) 0.035(4) 0.068(4)
C41 0.039(3) 0.041(2) 0.037(2) 0.0036(19) 0.0082(19) 0.016(2)
C42 0.038(3) 0.050(3) 0.040(2) 0.003(2) 0.0088(19) 0.019(2)
C43 0.044(3) 0.073(4) 0.079(4) 0.015(3) 0.015(3) 0.024(3)
C44 0.054(5) 0.165(9) 0.237(12) 0.128(9) 0.071(7) 0.053(5)
C45 0.056(5) 0.137(8) 0.318(16) 0.144(10) 0.070(8) 0.043(5)
C46 0.039(3) 0.064(3) 0.073(3) 0.016(3) 0.020(3) 0.011(3)
C47 0.039(3) 0.048(3) 0.041(2) 0.006(2) 0.007(2) 0.013(2)
C48 0.042(3) 0.038(2) 0.033(2) 0.0078(18) 0.0082(18) 0.010(2)
C49 0.047(3) 0.044(2) 0.038(2) 0.0096(19) 0.008(2) 0.015(2)
C50 0.048(3) 0.036(2) 0.043(2) 0.0082(19) -0.006(2) 0.016(2)
C51 0.065(4) 0.069(4) 0.057(3) 0.011(3) 0.002(3) 0.037(3)
C52 0.084(5) 0.060(3) 0.064(3) 0.027(3) 0.015(3) 0.037(3)
C53 0.047(3) 0.049(3) 0.045(2) 0.006(2) 0.010(2) 0.028(2)
C54 0.042(3) 0.039(2) 0.051(3) 0.015(2) 0.012(2) 0.021(2)
C55 0.076(4) 0.053(3) 0.078(4) 0.019(3) 0.021(3) 0.032(3)
C56 0.094(5) 0.072(4) 0.074(4) 0.024(3) 0.012(3) 0.055(4)
C61 0.037(3) 0.043(2) 0.040(2) 0.0001(19) 0.0058(19) 0.020(2)
C62 0.039(3) 0.044(2) 0.041(2) 0.003(2) 0.0022(19) 0.020(2)
C63 0.048(3) 0.065(3) 0.048(3) 0.008(2) -0.007(2) 0.022(3)
C64 0.070(4) 0.088(4) 0.063(3) 0.026(3) -0.006(3) 0.035(4)
C65 0.061(4) 0.076(4) 0.051(3) 0.024(3) 0.003(3) 0.023(3)
C66 0.050(3) 0.052(3) 0.045(2) 0.015(2) 0.009(2) 0.019(2)
C67 0.041(3) 0.042(2) 0.039(2) 0.0081(19) 0.0082(19) 0.020(2)
C68 0.037(2) 0.044(2) 0.035(2) 0.0059(18) 0.0094(18) 0.018(2)
C69 0.035(3) 0.044(2) 0.043(2) 0.0081(19) 0.0132(19) 0.013(2)
C70 0.030(2) 0.056(3) 0.049(3) 0.002(2) 0.002(2) 0.010(2)
C71 0.038(3) 0.077(4) 0.071(4) 0.000(3) -0.002(3) 0.019(3)
C72 0.048(3) 0.067(4) 0.072(4) -0.005(3) 0.006(3) 0.002(3)
C73 0.036(3) 0.041(2) 0.043(2) -0.0013(19) 0.0051(19) 0.013(2)
C74 0.047(3) 0.045(3) 0.052(3) 0.006(2) 0.004(2) 0.015(2)
C75 0.060(4) 0.045(3) 0.067(3) 0.008(3) 0.006(3) 0.008(3)
C76 0.049(3) 0.054(3) 0.087(4) 0.012(3) 0.001(3) 0.001(3)

loop_
_atom_type_symbol
_atom_type_description
_atom_type_scat_dispersion_real
_atom_type_scat_dispersion_imag
_atom_type_scat_source
C C 0.0033 0.0016 'International Tables Vol C Tables 4.2.6.8 and 6.1.1.4'
H H 0.0000 0.0000 'International Tables Vol C Tables 4.2.6.8 and 6.1.1.4'
P P 0.1023 0.0942 'International Tables Vol C Tables 4.2.6.8 and 6.1.1.4'
S S 0.1246 0.1234 'International Tables Vol C Tables 4.2.6.8 and 6.1.1.4'

loop_
_geom_angle_atom_site_label_1
_geom_angle_atom_site_label_2
_geom_angle_atom_site_label_3
_geom_angle
C16 S1 C13 92.5(3)
C12 S2 C9 92.3(3)
C36 S21 C33 93.2(3)
C32 S22 C29 92.9(3)
C52 S41 C49 93.2(3)
C56 S42 C53 92.3(3)
C76 S61 C73 92.7(3)
C72 S62 C69 93.2(3)
C8 P1 C1 90.8(2)
C8 P1 P21 98.27(15)
C1 P1 P21 104.66(16)
C28 P21 C21 91.0(2)
C28 P21 P1 103.90(16)
C21 P21 P1 99.43(16)
C41 P41 C48 90.2(2)
C41 P41 P61 102.63(14)
C48 P41 P61 98.37(15)
C68 P61 C61 91.1(2)
C68 P61 P41 98.51(14)
C61 P61 P41 105.68(14)
C2 C1 C13 130.3(4)
C2 C1 P1 110.0(4)
C13 C1 P1 119.5(3)
C1 C2 C7 114.7(4)
C1 C2 C3 124.9(5)
C7 C2 C3 120.3(4)
C4 C3 C2 113.7(5)
C4 C3 H3A 108.8
C2 C3 H3A 108.8
C4 C3 H3B 108.8
C2 C3 H3B 108.8
H3A C3 H3B 107.7
C5 C4 C3 116.5(6)
C5 C4 H4A 108.2
C3 C4 H4A 108.2
C5 C4 H4B 108.2
C3 C4 H4B 108.2
H4A C4 H4B 107.3
C4 C5 C6 113.1(6)
C4 C5 H5A 109.0
C6 C5 H5A 108.9
C4 C5 H5B 108.9
C6 C5 H5B 108.9
H5A C5 H5B 107.8
C7 C6 C5 112.7(5)
C7 C6 H6A 109.1
C5 C6 H6A 109.1
C7 C6 H6B 109.1
C5 C6 H6B 109.1
H6A C6 H6B 107.8
C8 C7 C2 113.6(4)
C8 C7 C6 125.5(5)
C2 C7 C6 120.9(4)
C7 C8 C9 127.7(4)
C7 C8 P1 110.6(4)
C9 C8 P1 121.5(3)
C10 C9 C8 130.1(4)
C10 C9 S2 110.1(3)
C8 C9 S2 119.7(4)
C11 C10 C9 110.2(5)
C11 C10 H10 124.9
C9 C10 H10 124.9
C12 C11 C10 114.7(6)
C12 C11 H11 122.7
C10 C11 H11 122.7
C11 C12 S2 112.8(5)
C11 C12 H12 123.6
S2 C12 H12 123.6
C14 C13 C1 127.3(5)
C14 C13 S1 109.0(4)
C1 C13 S1 123.6(4)
C13 C14 C15 114.8(5)
C13 C14 H14 122.6
C15 C14 H14 122.6
C16 C15 C14 111.6(5)
C16 C15 H15 124.2
C14 C15 H15 124.2
C15 C16 S1 112.1(5)
C15 C16 H16 123.9
S1 C16 H16 123.9
C22 C21 C33 129.8(5)
C22 C21 P21 110.2(3)
C33 C21 P21 119.9(4)
C21 C22 C27 113.7(4)
C21 C22 C23 125.4(4)
C27 C22 C23 120.9(4)
C22 C23 C24 112.7(5)
C22 C23 H23A 109.1
C24 C23 H23A 109.1
C22 C23 H23B 109.1
C24 C23 H23B 109.1
H23A C23 H23B 107.8
C25 C24 C23 118.6(7)
C25 C24 H24A 107.7
C23 C24 H24A 107.7
C25 C24 H24B 107.7
C23 C24 H24B 107.7
H24A C24 H24B 107.1
C24 C25 C26 118.9(8)
C24 C25 H25A 107.6
C26 C25 H25A 107.6
C24 C25 H25B 107.6
C26 C25 H25B 107.6
H25A C25 H25B 107.0
C25 C26 C27 113.8(5)
C25 C26 H26A 108.8
C27 C26 H26A 108.8
C25 C26 H26B 108.8
C27 C26 H26B 108.8
H26A C26 H26B 107.7
C28 C27 C22 114.6(4)
C28 C27 C26 125.3(4)
C22 C27 C26 120.1(5)
C27 C28 C29 129.1(4)
C27 C28 P21 110.2(3)
C29 C28 P21 120.6(4)
C30 C29 C28 126.2(4)
C30 C29 S22 109.3(4)
C28 C29 S22 124.5(4)
C29 C30 C31 112.9(5)
C29 C30 H30 123.6
C31 C30 H30 123.6
C32 C31 C30 113.6(6)
C32 C31 H31 123.2
C30 C31 H31 123.2
C31 C32 S22 111.3(5)
C31 C32 H32 124.3
S22 C32 H32 124.3
C34 C33 C21 124.0(5)
C34 C33 S21 111.5(4)
C21 C33 S21 124.4(4)
C33 C34 C35 107.5(5)
C33 C34 H34 126.3
C35 C34 H34 126.3
C36 C35 C34 114.4(6)
C36 C35 H35 122.8
C34 C35 H35 122.8
C35 C36 S21 113.4(5)
C35 C36 H36 123.3
S21 C36 H36 123.3
C42 C41 C53 129.4(4)
C42 C41 P41 111.1(3)
C53 C41 P41 119.4(4)
C41 C42 C47 113.7(4)
C41 C42 C43 124.9(5)
C47 C42 C43 121.4(5)
C44 C43 C42 112.1(5)
C44 C43 H43A 109.2
C42 C43 H43A 109.2
C44 C43 H43B 109.2
C42 C43 H43B 109.2
H43A C43 H43B 107.9
C45 C44 C43 125.1(8)
C45 C44 H44A 106.0
C43 C44 H44A 106.0
C45 C44 H44B 106.0
C43 C44 H44B 106.0
H44A C44 H44B 106.3
C44 C45 C46 123.0(7)
C44 C45 H45A 106.6
C46 C45 H45A 106.6
C44 C45 H45B 106.6
C46 C45 H45B 106.6
H45A C45 H45B 106.6
C45 C46 C47 114.3(6)
C45 C46 H46A 108.7
C47 C46 H46A 108.7
C45 C46 H46B 108.7
C47 C46 H46B 108.7
H46A C46 H46B 107.6
C48 C47 C42 113.9(4)
C48 C47 C46 125.7(4)
C42 C47 C46 120.4(4)
C47 C48 C49 129.8(4)
C47 C48 P41 111.0(3)
C49 C48 P41 119.2(3)
C48 C49 C50 125.2(4)
C48 C49 S41 124.0(4)
C50 C49 S41 110.6(3)
C51 C50 C49 107.5(5)
C51 C50 H50 126.2
C49 C50 H50 126.2
C52 C51 C50 115.9(5)
C52 C51 H51 122.0
C50 C51 H51 122.0
C51 C52 S41 112.7(4)
C51 C52 H52 123.7
S41 C52 H52 123.7
C54 C53 C41 126.0(4)
C54 C53 S42 110.4(3)
C41 C53 S42 123.6(4)
C53 C54 C55 110.6(5)
C53 C54 H54 124.7
C55 C54 H54 124.7
C56 C55 C54 114.8(6)
C56 C55 H55 122.6
C54 C55 H55 122.6
C55 C56 S42 112.0(4)
C55 C56 H56 124.0
S42 C56 H56 124.0
C62 C61 C73 130.1(4)
C62 C61 P61 109.9(4)
C73 C61 P61 119.8(3)
C61 C62 C67 114.3(4)
C61 C62 C63 125.2(5)
C67 C62 C63 120.4(4)
C62 C63 C64 113.2(5)
C62 C63 H63A 108.9
C64 C63 H63A 108.9
C62 C63 H63B 108.9
C64 C63 H63B 108.9
H63A C63 H63B 107.7
C65 C64 C63 112.3(5)
C65 C64 H64A 109.1
C63 C64 H64A 109.1
C65 C64 H64B 109.1
C63 C64 H64B 109.1
H64A C64 H64B 107.9
C64 C65 C66 110.8(5)
C64 C65 H65A 109.5
C66 C65 H65A 109.5
C64 C65 H65B 109.5
C66 C65 H65B 109.5
H65A C65 H65B 108.1
C65 C66 C67 112.8(4)
C65 C66 H66A 109.0
C67 C66 H66A 109.0
C65 C66 H66B 109.0
C67 C66 H66B 109.0
H66A C66 H66B 107.8
C68 C67 C62 114.6(4)
C68 C67 C66 124.8(4)
C62 C67 C66 120.7(4)
C67 C68 C69 130.0(4)
C67 C68 P61 109.8(3)
C69 C68 P61 120.1(3)
C70 C69 C68 125.1(4)
C70 C69 S62 109.9(3)
C68 C69 S62 125.0(3)
C71 C70 C69 109.3(5)
C71 C70 H70 125.4
C69 C70 H70 125.4
C72 C71 C70 115.2(5)
C72 C71 H71 122.4
C70 C71 H71 122.4
C71 C72 S62 112.3(5)
C71 C72 H72 123.8
S62 C72 H72 123.8
C74 C73 C61 126.5(4)
C74 C73 S61 108.8(4)
C61 C73 S61 124.7(4)
C73 C74 C75 114.2(5)
C73 C74 H74 122.9
C75 C74 H74 122.9
C76 C75 C74 112.3(5)
C76 C75 H75 123.9
C74 C75 H75 123.9
C75 C76 S61 112.1(4)
C75 C76 H76 124.0
S61 C76 H76 124.0

loop_
_geom_bond_atom_site_label_1
_geom_bond_atom_site_label_2
_geom_bond_distance
S1 C16 1.696(7)
S1 C13 1.734(5)
S2 C12 1.695(7)
S2 C9 1.713(5)
S21 C36 1.675(7)
S21 C33 1.714(5)
S22 C32 1.707(7)
S22 C29 1.721(5)
S41 C52 1.689(6)
S41 C49 1.719(5)
S42 C56 1.701(7)
S42 C53 1.717(5)
S61 C76 1.698(6)
S61 C73 1.736(5)
S62 C72 1.688(6)
S62 C69 1.726(5)
P1 C8 1.806(5)
P1 C1 1.806(5)
P1 P21 2.2238(17)
P21 C28 1.802(5)
P21 C21 1.808(5)
P41 C41 1.804(5)
P41 C48 1.803(4)
P41 P61 2.2268(16)
P61 C68 1.808(5)
P61 C61 1.819(5)
C1 C2 1.360(7)
C1 C13 1.461(7)
C2 C7 1.459(7)
C2 C3 1.523(6)
C3 C4 1.514(8)
C3 H3A 0.9700
C3 H3B 0.9700
C4 C5 1.420(11)
C4 H4A 0.9700
C4 H4B 0.9700
C5 C6 1.528(8)
C5 H5A 0.9700
C5 H5B 0.9700
C6 C7 1.496(7)
C6 H6A 0.9700
C6 H6B 0.9700
C7 C8 1.360(6)
C8 C9 1.470(7)
C9 C10 1.427(7)
C10 C11 1.410(8)
C10 H10 0.9300
C11 C12 1.320(9)
C11 H11 0.9300
C12 H12 0.9300
C13 C14 1.363(7)
C14 C15 1.404(8)
C14 H14 0.9300
C15 C16 1.360(9)
C15 H15 0.9300
C16 H16 0.9300
C21 C22 1.374(7)
C21 C33 1.462(6)
C22 C27 1.454(6)
C22 C23 1.504(7)
C23 C24 1.526(9)
C23 H23A 0.9700
C23 H23B 0.9700
C24 C25 1.350(11)
C24 H24A 0.9700
C24 H24B 0.9700
C25 C26 1.462(9)
C25 H25A 0.9700
C25 H25B 0.9700
C26 C27 1.520(7)
C26 H26A 0.9700
C26 H26B 0.9700
C27 C28 1.367(7)
C28 C29 1.459(7)
C29 C30 1.393(7)
C30 C31 1.403(8)
C30 H30 0.9300
C31 C32 1.346(10)
C31 H31 0.9300
C32 H32 0.9300
C33 C34 1.461(8)
C34 C35 1.460(7)
C34 H34 0.9300
C35 C36 1.351(10)
C35 H35 0.9300
C36 H36 0.9300
C41 C42 1.357(7)
C41 C53 1.471(6)
C42 C47 1.462(7)
C42 C43 1.521(7)
C43 C44 1.477(10)
C43 H43A 0.9700
C43 H43B 0.9700
C44 C45 1.323(10)
C44 H44A 0.9700
C44 H44B 0.9700
C45 C46 1.473(9)
C45 H45A 0.9700
C45 H45B 0.9700
C46 C47 1.515(7)
C46 H46A 0.9700
C46 H46B 0.9700
C47 C48 1.357(7)
C48 C49 1.461(6)
C49 C50 1.461(7)
C50 C51 1.450(7)
C50 H50 0.9300
C51 C52 1.322(8)
C51 H51 0.9300
C52 H52 0.9300
C53 C54 1.407(7)
C54 C55 1.412(7)
C54 H54 0.9300
C55 C56 1.326(9)
C55 H55 0.9300
C56 H56 0.9300
C61 C62 1.360(6)
C61 C73 1.449(7)
C62 C67 1.463(7)
C62 C63 1.508(6)
C63 C64 1.537(8)
C63 H63A 0.9700
C63 H63B 0.9700
C64 C65 1.484(9)
C64 H64A 0.9700
C64 H64B 0.9700
C65 C66 1.501(7)
C65 H65A 0.9700
C65 H65B 0.9700
C66 C67 1.511(6)
C66 H66A 0.9700
C66 H66B 0.9700
C67 C68 1.364(6)
C68 C69 1.448(6)
C69 C70 1.442(6)
C70 C71 1.432(7)
C70 H70 0.9300
C71 C72 1.335(9)
C71 H71 0.9300
C72 H72 0.9300
C73 C74 1.383(7)
C74 C75 1.402(7)
C74 H74 0.9300
C75 C76 1.361(8)
C75 H75 0.9300
C76 H76 0.9300

loop_
_geom_torsion_atom_site_label_1
_geom_torsion_atom_site_label_2
_geom_torsion_atom_site_label_3
_geom_torsion_atom_site_label_4
_geom_torsion
C8 P1 P21 C28 71.6(2)
C1 P1 P21 C28 -21.4(2)
C8 P1 P21 C21 165.1(2)
C1 P1 P21 C21 72.0(2)
C41 P41 P61 C68 -78.0(2)
C48 P41 P61 C68 -170.1(2)
C41 P41 P61 C61 15.6(2)
C48 P41 P61 C61 -76.6(2)
C8 P1 C1 C2 4.5(4)
P21 P1 C1 C2 103.3(3)
C8 P1 C1 C13 -179.2(4)
P21 P1 C1 C13 -80.5(4)
C13 C1 C2 C7 -178.8(5)
P1 C1 C2 C7 -3.1(5)
C13 C1 C2 C3 -0.9(8)
P1 C1 C2 C3 174.8(4)
C1 C2 C3 C4 176.5(6)
C7 C2 C3 C4 -5.7(8)
C2 C3 C4 C5 34.8(10)
C3 C4 C5 C6 -56.6(10)
C4 C5 C6 C7 47.3(9)
C1 C2 C7 C8 -0.7(6)
C3 C2 C7 C8 -178.7(5)
C1 C2 C7 C6 177.6(5)
C3 C2 C7 C6 -0.4(7)
C5 C6 C7 C8 158.8(6)
C5 C6 C7 C2 -19.3(8)
C2 C7 C8 C9 179.7(4)
C6 C7 C8 C9 1.5(8)
C2 C7 C8 P1 4.1(5)
C6 C7 C8 P1 -174.0(4)
C1 P1 C8 C7 -4.9(4)
P21 P1 C8 C7 -109.9(3)
C1 P1 C8 C9 179.2(4)
P21 P1 C8 C9 74.3(4)
C7 C8 C9 C10 28.6(8)
P1 C8 C9 C10 -156.3(4)
C7 C8 C9 S2 -153.8(4)
P1 C8 C9 S2 21.3(5)
C12 S2 C9 C10 0.0(4)
C12 S2 C9 C8 -178.1(4)
C8 C9 C10 C11 176.9(5)
S2 C9 C10 C11 -0.9(5)
C9 C10 C11 C12 1.6(7)
C10 C11 C12 S2 -1.7(7)
C9 S2 C12 C11 1.0(5)
C2 C1 C13 C14 163.5(5)
P1 C1 C13 C14 -11.8(7)
C2 C1 C13 S1 -20.3(8)
P1 C1 C13 S1 164.3(3)
C16 S1 C13 C14 0.4(4)
C16 S1 C13 C1 -176.4(5)
C1 C13 C14 C15 176.0(5)
S1 C13 C14 C15 -0.6(6)
C13 C14 C15 C16 0.5(8)
C14 C15 C16 S1 -0.2(7)
C13 S1 C16 C15 -0.2(5)
C28 P21 C21 C22 -4.6(4)
P1 P21 C21 C22 -108.8(3)
C28 P21 C21 C33 177.4(4)
P1 P21 C21 C33 73.1(4)
C33 C21 C22 C27 -178.3(5)
P21 C21 C22 C27 3.9(5)
C33 C21 C22 C23 2.7(8)
P21 C21 C22 C23 -175.1(4)
C21 C22 C23 C24 -171.8(6)
C27 C22 C23 C24 9.2(8)
C22 C23 C24 C25 -32.8(11)
C23 C24 C25 C26 48.5(14)
C24 C25 C26 C27 -36.7(12)
C21 C22 C27 C28 -0.8(6)
C23 C22 C27 C28 178.3(4)
C21 C22 C27 C26 179.9(4)
C23 C22 C27 C26 -1.0(7)
C25 C26 C27 C28 -166.5(7)
C25 C26 C27 C22 12.6(8)
C22 C27 C28 C29 -178.1(4)
C26 C27 C28 C29 1.1(8)
C22 C27 C28 P21 -2.7(5)
C26 C27 C28 P21 176.5(4)
C21 P21 C28 C27 4.1(4)
P1 P21 C28 C27 104.1(3)
C21 P21 C28 C29 179.9(4)
P1 P21 C28 C29 -80.1(4)
C27 C28 C29 C30 152.0(5)
P21 C28 C29 C30 -23.0(7)
C27 C28 C29 S22 -28.0(7)
P21 C28 C29 S22 157.1(3)
C32 S22 C29 C30 0.8(4)
C32 S22 C29 C28 -179.2(5)
C28 C29 C30 C31 179.5(5)
S22 C29 C30 C31 -0.5(6)
C29 C30 C31 C32 -0.3(8)
C30 C31 C32 S22 0.9(8)
C29 S22 C32 C31 -1.0(5)
C22 C21 C33 C34 -178.8(5)
P21 C21 C33 C34 -1.2(7)
C22 C21 C33 S21 1.8(8)
P21 C21 C33 S21 179.4(3)
C36 S21 C33 C34 0.6(4)
C36 S21 C33 C21 -180.0(5)
C21 C33 C34 C35 -179.4(5)
S21 C33 C34 C35 0.1(5)
C33 C34 C35 C36 -0.9(7)
C34 C35 C36 S21 1.4(8)
C33 S21 C36 C35 -1.1(6)
C48 P41 C41 C42 -3.3(3)
P61 P41 C41 C42 -101.9(3)
C48 P41 C41 C53 179.4(4)
P61 P41 C41 C53 80.8(3)
C53 C41 C42 C47 179.1(4)
P41 C41 C42 C47 2.2(5)
C53 C41 C42 C43 -0.6(8)
P41 C41 C42 C43 -177.6(4)
C41 C42 C43 C44 172.3(7)
C47 C42 C43 C44 -7.4(9)
C42 C43 C44 C45 19.9(16)
C43 C44 C45 C46 -25(2)
C44 C45 C46 C47 15.0(17)
C41 C42 C47 C48 0.6(6)
C43 C42 C47 C48 -179.6(4)
C41 C42 C47 C46 -179.1(4)
C43 C42 C47 C46 0.6(7)
C45 C46 C47 C48 177.0(8)
C45 C46 C47 C42 -3.2(9)
C42 C47 C48 C49 176.8(4)
C46 C47 C48 C49 -3.4(8)
C42 C47 C48 P41 -3.1(5)
C46 C47 C48 P41 176.6(4)
C41 P41 C48 C47 3.6(3)
P61 P41 C48 C47 106.4(3)
C41 P41 C48 C49 -176.4(4)
P61 P41 C48 C49 -73.6(3)
C47 C48 C49 C50 176.3(5)
P41 C48 C49 C50 -3.7(6)
C47 C48 C49 S41 -8.5(7)
P41 C48 C49 S41 171.5(3)
C52 S41 C49 C48 -176.5(4)
C52 S41 C49 C50 -0.7(4)
C48 C49 C50 C51 176.8(4)
S41 C49 C50 C51 1.0(5)
C49 C50 C51 C52 -1.0(6)
C50 C51 C52 S41 0.5(7)
C49 S41 C52 C51 0.1(5)
C42 C41 C53 C54 -157.1(5)
P41 C41 C53 C54 19.7(6)
C42 C41 C53 S42 25.8(7)
P41 C41 C53 S42 -157.5(3)
C56 S42 C53 C54 -0.1(4)
C56 S42 C53 C41 177.4(4)
C41 C53 C54 C55 -176.8(4)
S42 C53 C54 C55 0.6(5)
C53 C54 C55 C56 -0.9(7)
C54 C55 C56 S42 0.8(7)
C53 S42 C56 C55 -0.4(5)
C68 P61 C61 C62 -3.9(3)
P41 P61 C61 C62 -103.0(3)
C68 P61 C61 C73 -179.1(3)
P41 P61 C61 C73 81.8(3)
C73 C61 C62 C67 176.2(4)
P61 C61 C62 C67 1.7(5)
C73 C61 C62 C63 -0.8(8)
P61 C61 C62 C63 -175.3(4)
C61 C62 C63 C64 -171.8(5)
C67 C62 C63 C64 11.4(7)
C62 C63 C64 C65 -42.8(7)
C63 C64 C65 C66 63.7(7)
C64 C65 C66 C67 -50.7(7)
C61 C62 C67 C68 2.5(6)
C63 C62 C67 C68 179.6(4)
C61 C62 C67 C66 -177.4(4)
C63 C62 C67 C66 -0.2(6)
C65 C66 C67 C68 -160.2(5)
C65 C66 C67 C62 19.6(6)
C62 C67 C68 C69 177.4(4)
C66 C67 C68 C69 -2.7(8)
C62 C67 C68 P61 -5.3(5)
C66 C67 C68 P61 174.5(4)
C61 P61 C68 C67 5.2(3)
P41 P61 C68 C67 111.3(3)
C61 P61 C68 C69 -177.2(3)
P41 P61 C68 C69 -71.2(3)
C67 C68 C69 C70 169.2(5)
P61 C68 C69 C70 -7.9(6)
C67 C68 C69 S62 -13.1(7)
P61 C68 C69 S62 169.9(3)
C72 S62 C69 C70 0.5(4)
C72 S62 C69 C68 -177.6(4)
C68 C69 C70 C71 176.5(4)
S62 C69 C70 C71 -1.6(5)
C69 C70 C71 C72 2.3(7)
C70 C71 C72 S62 -2.0(7)
C69 S62 C72 C71 0.9(5)
C62 C61 C73 C74 -166.7(5)
P61 C61 C73 C74 7.4(6)
C62 C61 C73 S61 12.6(7)
P61 C61 C73 S61 -173.3(2)
C76 S61 C73 C74 -0.4(4)
C76 S61 C73 C61 -179.9(4)
C61 C73 C74 C75 -179.6(4)
S61 C73 C74 C75 1.0(6)
C73 C74 C75 C76 -1.2(7)
C74 C75 C76 S61 0.8(7)
C73 S61 C76 C75 -0.2(5)

loop_
_cod_related_entry_id
_cod_related_entry_database
_cod_related_entry_code
1 ChemSpider 30660463
